data_2010196
loop_
_publ_author_name
'Howard, Judith A.K.'
'Batsanov, Andrei S.'
'O'Hagan, David'
'White, Jeffrey'

_publ_section_title
;
 3-Chloro- and 3-bromo-2-oxopropyl-<i>p</i>-toluenesulfonate
;
_journal_issue 11
_journal_name_full 'Acta Crystallographica Section C'
_journal_page_first 1825
_journal_page_last 1828
_journal_paper_doi 10.1107/S0108270194006499
_journal_volume 50
_journal_year 1994
_chemical_formula_analytical 'C45.5%, H4.1%'
_chemical_formula_sum 'C10 H11 Cl O4 S'
_chemical_formula_weight 262.70
_chemical_melting_point 75.4
_chemical_name_common 3-chloro-2-oxopropyltosylate
_chemical_name_systematic ' 3-Chloro-2-oxopropyl-p-toluenesulfonate'
_space_group_IT_number 4
_symmetry_cell_setting monoclinic
_symmetry_space_group_name_Hall 'P 2yb'
_symmetry_space_group_name_H-M 'P 1 21 1'
_audit_creation_method SHELXL
_cell_angle_alpha 90.00
_cell_angle_beta 111.16(5)
_cell_angle_gamma 90.00
_cell_formula_units_Z 2
_cell_length_a 10.888(8)
_cell_length_b 5.095(3)
_cell_length_c 10.923(8)
_cell_measurement_reflns_used 22
_cell_measurement_temperature 150(2)
_cell_measurement_theta_max 14
_cell_measurement_theta_min 13
_cell_volume 565.1(7)
_computing_cell_refinement 'MSC/AFC Diffractometer Control Software'
_computing_data_collection
;MSC/AFC Diffractometer Control Software (Molecular Structure Corporation,
 1988)
;
_computing_data_reduction 'TEXSAN (Molecular Structure Corporation, 1989)'
_computing_molecular_graphics 'SHELXTL-Plus (Sheldrick, 1991)'
_computing_publication_material SHELXL93
_computing_structure_refinement 'SHELXL93 (Sheldrick, 1994)'
_computing_structure_solution 'SHELXS86 (Sheldrick, 1990)'
_diffrn_ambient_temperature 150(2)
_diffrn_measurement_device 'Rigaku AFC6S four-circle diffractometer'
_diffrn_measurement_method 2\q/\w
_diffrn_radiation_monochromator graphite
_diffrn_radiation_source 'fine-focus sealed tube'
_diffrn_radiation_type MoK\a
_diffrn_radiation_wavelength 0.71073
_diffrn_reflns_av_R_equivalents 0.0341
_diffrn_reflns_av_sigmaI/netI 0.0352
_diffrn_reflns_limit_h_max 12
_diffrn_reflns_limit_h_min 0
_diffrn_reflns_limit_k_max 6
_diffrn_reflns_limit_k_min 0
_diffrn_reflns_limit_l_max 13
_diffrn_reflns_limit_l_min -13
_diffrn_reflns_number 1182
_diffrn_reflns_theta_max 27.31
_diffrn_reflns_theta_min 3.30
_diffrn_standards_decay_% 0
_diffrn_standards_interval_count 150
_diffrn_standards_number 3
_exptl_absorpt_coefficient_mu 0.517
_exptl_absorpt_correction_T_max 0.9539
_exptl_absorpt_correction_T_min 0.9158
_exptl_absorpt_correction_type 'Analytical, 6 faces indexed'
_exptl_crystal_colour Colourless
_exptl_crystal_density_diffrn 1.544
_exptl_crystal_description 'Tetragonal prism'
_exptl_crystal_F_000 272
_exptl_crystal_size_max 0.48
_exptl_crystal_size_mid 0.13
_exptl_crystal_size_min 0.11
_refine_diff_density_max 0.522
_refine_diff_density_min -0.494
_refine_ls_abs_structure_details 'Flack (1983)'
_refine_ls_abs_structure_Flack -0.07(14)
_refine_ls_extinction_method none
_refine_ls_goodness_of_fit_all 1.061
_refine_ls_goodness_of_fit_obs 1.072
_refine_ls_hydrogen_treatment 'Hatoms: geom, riding, rigid-body'
_refine_ls_matrix_type full
_refine_ls_number_parameters 149
_refine_ls_number_reflns 1116
_refine_ls_number_restraints 1
_refine_ls_restrained_S_all 1.162
_refine_ls_restrained_S_obs 1.071
_refine_ls_R_factor_all 0.0423
_refine_ls_R_factor_obs 0.0341
_refine_ls_shift/esd_max 0.000
_refine_ls_shift/esd_mean 0.000
_refine_ls_structure_factor_coef Fsqd
_refine_ls_weighting_scheme
; calc w = 1/[\s^2^(F~o~^2^)+(0.0491P)^2^+0.5576P]
where P = (F~o~^2^+2F~c~^2^)/3
;
_refine_ls_wR_factor_all 0.1033
_refine_ls_wR_factor_obs 0.0905
_reflns_number_observed 1022
_reflns_number_total 1118
_reflns_observed_criterion >2\s(I)
_cod_data_source_file hu1109.cif
_cod_data_source_block 1
_cod_depositor_comments
;
The following automatic conversions were performed:
'_symmetry_cell_setting' value 'Monoclinic' changed to 'monoclinic'
according to '/home/saulius/struct/CIF-dictionaries/cif_core.dic'
dictionary named 'cif_core.dic' version 2.4.1 from 2010-06-29.

Automatic conversion script
Id: cif_fix_enum 1527 2010-12-29 10:47:43Z saulius 

The following automatic conversions were performed:

'_symmetry_cell_setting' value 'Monoclinic' changed to 'monoclinic'
according to /home/saulius/struct/CIF-dictionaries/cif_core.dic
dictionary named 'cif_core.dic' version 2.4.1 from 2010-06-29.

Automatic conversion script
Id: cif_fix_values 1715 2011-07-08 13:25:40Z adriana 
;
_cod_original_sg_symbol_Hall 'P 2y1'
_cod_original_sg_symbol_H-M 'P 21'
_cod_original_formula_sum 'C10 H11 Cl1 O4 S1'
_cod_database_code 2010196

loop_
_symmetry_equiv_pos_as_xyz
'x, y, z'
'-x, y+1/2, -z'

loop_
_atom_site_aniso_label
_atom_site_aniso_U_11
_atom_site_aniso_U_22
_atom_site_aniso_U_33
_atom_site_aniso_U_12
_atom_site_aniso_U_13
_atom_site_aniso_U_23
Cl 0.0366(7) 0.0334(7) 0.0218(5) -0.0006(6) 0.0123(5) -0.0059(5)
S 0.0159(5) 0.0211(6) 0.0159(5) -0.0001(5) 0.0073(4) 0.0003(5)
O1 0.0179(15) 0.024(2) 0.0157(14) -0.0031(14) 0.0070(11) 0.0002(14)
O2 0.024(2) 0.020(2) 0.0233(15) -0.0038(15) 0.0108(13) -0.0011(15)
O3 0.0187(15) 0.032(2) 0.024(2) 0.0058(15) 0.0119(13) 0.0025(15)
O4 0.026(2) 0.029(2) 0.026(2) -0.007(2) 0.0087(13) 0.000(2)
C1 0.017(2) 0.028(3) 0.011(2) -0.005(2) 0.005(2) -0.002(2)
C2 0.018(2) 0.028(3) 0.018(2) -0.002(2) 0.009(2) 0.000(2)
C3 0.020(2) 0.018(3) 0.020(2) -0.001(2) 0.007(2) -0.003(2)
C4 0.024(2) 0.025(3) 0.015(2) -0.001(2) 0.005(2) -0.004(2)
C5 0.024(2) 0.040(3) 0.017(2) -0.004(3) 0.010(2) 0.002(2)
C6 0.016(2) 0.031(3) 0.022(2) -0.007(2) 0.010(2) 0.000(2)
C7 0.041(3) 0.035(3) 0.023(2) 0.000(3) 0.013(2) -0.001(3)
C8 0.017(2) 0.030(3) 0.023(2) -0.004(2) 0.007(2) 0.001(2)
C9 0.019(2) 0.020(3) 0.017(2) 0.000(2) 0.004(2) 0.002(2)
C10 0.026(2) 0.031(3) 0.019(2) -0.001(2) 0.011(2) -0.005(2)

loop_
_atom_site_label
_atom_site_fract_x
_atom_site_fract_y
_atom_site_fract_z
_atom_site_U_iso_or_equiv
_atom_site_thermal_displace_type
_atom_site_calc_flag
_atom_site_refinement_flags
_atom_site_occupancy
_atom_site_disorder_group
_atom_site_type_symbol
Cl 0.17189(11) 0.2010(3) 0.04095(10) 0.0302(3) Uani d . 1 . Cl
S 0.21188(10) 0.9788(2) 0.46500(9) 0.0172(3) Uani d . 1 . S
O1 0.1747(3) 0.8044(7) 0.3369(3) 0.0189(7) Uani d . 1 . O
O2 0.2973(3) 1.1728(7) 0.4447(3) 0.0217(7) Uani d . 1 . O
O3 0.0927(3) 1.0568(7) 0.4827(3) 0.0238(8) Uani d . 1 . O
O4 -0.0181(3) 0.2578(8) 0.1743(3) 0.0269(8) Uani d . 1 . O
C1 0.3006(4) 0.7649(10) 0.5913(4) 0.0191(10) Uani d . 1 . C
C2 0.4303(4) 0.7003(11) 0.6077(4) 0.0202(10) Uani d . 1 . C
H2 0.4720(4) 0.7783(11) 0.5538(4) 0.024 Uiso calc R 1 . H
C3 0.4966(4) 0.5219(9) 0.7032(4) 0.0196(10) Uani d . 1 . C
H3 0.5846(4) 0.4762(9) 0.7143(4) 0.024 Uiso calc R 1 . H
C4 0.4373(4) 0.4061(10) 0.7843(4) 0.0220(11) Uani d . 1 . C
C5 0.3094(4) 0.4787(13) 0.7670(4) 0.0262(10) Uani d . 1 . C
H5 0.2687(4) 0.4050(13) 0.8226(4) 0.031 Uiso calc R 1 . H
C6 0.2398(4) 0.6541(10) 0.6716(4) 0.0223(11) Uani d . 1 . C
H6 0.1517(4) 0.6992(10) 0.6606(4) 0.027 Uiso calc R 1 . H
C7 0.5105(5) 0.2046(12) 0.8853(4) 0.0325(12) Uani d . 1 . C
H7C 0.6029(10) 0.257(4) 0.927(3) 0.050(10) Uiso calc R 1 . H
H7B 0.506(3) 0.0337(19) 0.8427(7) 0.050(10) Uiso calc R 1 . H
H7A 0.471(2) 0.192(5) 0.9524(19) 0.050(10) Uiso calc R 1 . H
C8 0.0625(4) 0.6268(11) 0.3077(4) 0.0233(11) Uani d . 1 . C
H8B -0.0205(4) 0.7286(11) 0.2739(4) 0.043(12) Uiso calc R 1 . H
H8A 0.0658(4) 0.5363(11) 0.3890(4) 0.043(12) Uiso calc R 1 . H
C9 0.0649(4) 0.4267(10) 0.2068(4) 0.0194(10) Uani d . 1 . C
C10 0.1729(4) 0.4601(12) 0.1503(4) 0.0246(11) Uani d . 1 . C
H10B 0.2595(4) 0.4648(12) 0.2230(4) 0.031(10) Uiso calc R 1 . H
H10A 0.1606(4) 0.6295(12) 0.1030(4) 0.031(10) Uiso calc R 1 . H

loop_
_atom_type_symbol
_atom_type_description
_atom_type_scat_dispersion_real
_atom_type_scat_dispersion_imag
_atom_type_scat_source
C C 0.0033 0.0016 'International Tables Vol C Tables 4.2.6.8 and 6.1.1.4'
H H 0.0000 0.0000 'International Tables Vol C Tables 4.2.6.8 and 6.1.1.4'
O O 0.0106 0.0060 'International Tables Vol C Tables 4.2.6.8 and 6.1.1.4'
S S 0.1246 0.1234 'International Tables Vol C Tables 4.2.6.8 and 6.1.1.4'
Cl Cl 0.1484 0.1585 'International Tables Vol C Tables 4.2.6.8 and 6.1.1.4'

loop_
_geom_angle_atom_site_label_1
_geom_angle_atom_site_label_2
_geom_angle_atom_site_label_3
_geom_angle
_geom_angle_publ_flag
O2 S O3 120.1(2) yes
O2 S O1 102.9(2) yes
O3 S O1 108.6(2) yes
O2 S C1 110.4(2) ?
O3 S C1 109.6(2) ?
O1 S C1 103.8(2) yes
C8 O1 S 117.9(3) yes
C6 C1 C2 120.8(4) yes
C6 C1 S 119.7(3) ?
C2 C1 S 119.6(3) ?
C3 C2 C1 118.9(4) ?
C2 C3 C4 121.5(4) ?
C5 C4 C3 118.1(4) ?
C5 C4 C7 121.4(4) ?
C3 C4 C7 120.5(4) ?
C6 C5 C4 122.0(4) ?
C5 C6 C1 118.8(4) ?
O1 C8 C9 110.1(3) yes
O4 C9 C8 119.3(4) yes
O4 C9 C10 124.6(4) yes
C8 C9 C10 116.1(4) yes
C9 C10 Cl 111.8(4) yes

loop_
_geom_bond_atom_site_label_1
_geom_bond_atom_site_label_2
_geom_bond_site_symmetry_2
_geom_bond_distance
_geom_bond_publ_flag
Cl C10 . 1.778(5) yes
S O2 . 1.428(3) yes
S O3 . 1.436(3) yes
S O1 . 1.582(3) yes
S C1 . 1.750(5) yes
O1 C8 . 1.460(5) yes
O4 C9 . 1.205(6) yes
C1 C6 . 1.396(6) ?
C1 C2 . 1.397(6) ?
C2 C3 . 1.375(7) ?
C3 C4 . 1.401(6) ?
C4 C5 . 1.386(6) ?
C4 C7 . 1.507(7) ?
C5 C6 . 1.374(7) ?
C8 C9 . 1.509(7) yes
C9 C10 . 1.522(6) yes

loop_
_geom_torsion_atom_site_label_1
_geom_torsion_atom_site_label_2
_geom_torsion_atom_site_label_3
_geom_torsion_atom_site_label_4
_geom_torsion
_geom_torsion_publ_flag
C2 C1 S O1 75.4(4) yes
C1 S O1 C8 80.3(3) yes
S O1 C8 C9 -164.2(3) yes
O1 C8 C9 C10 -4.2(6) yes
C8 C9 C10 Cl 176.2(3) yes

loop_
_cod_related_entry_id
_cod_related_entry_database
_cod_related_entry_code
1 ChemSpider 21139258
